data_2221046
loop_
_publ_author_name
'Natarajan, S.'
'Kalyanasundar, A.'
'Suresh, J.'
'Dhas, S. A. Martin Britto'
'Lakshman, P. L. Nilantha'

_publ_section_title
;
 Glycinium hydrogen fumarate glycine solvate monohydrate
;
_journal_coeditor_code DN2415
_journal_issue 3
_journal_name_full 'Acta Crystallographica Section E'
_journal_page_first o462
_journal_paper_doi 10.1107/S1600536809001974
_journal_volume 65
_journal_year 2009
_chemical_formula_iupac 'C2 H6 N O2 +, C4 H3 O4 -, C2 H5 N O2, H2 O'
_chemical_formula_moiety 'C2 H6 N O2 +, C4 H3 O4 -, C2 H5 N O2, H2 O'
_chemical_formula_sum 'C8 H16 N2 O9'
_chemical_formula_weight 284.23
_chemical_name_systematic
;
Glycinium hydrogen fumarate glycine solvate monohydrate
;
_space_group_IT_number 14
_symmetry_cell_setting monoclinic
_symmetry_space_group_name_Hall '-P 2yn'
_symmetry_space_group_name_H-M 'P 1 21/n 1'
_atom_sites_solution_hydrogens geom
_atom_sites_solution_primary direct
_atom_sites_solution_secondary difmap
_audit_creation_method SHELXL-97
_cell_angle_alpha 90.00
_cell_angle_beta 112.65(2)
_cell_angle_gamma 90.00
_cell_formula_units_Z 4
_cell_length_a 13.0580(12)
_cell_length_b 6.8251(7)
_cell_length_c 15.3263(14)
_cell_measurement_reflns_used 25
_cell_measurement_temperature 293(2)
_cell_measurement_theta_max 25
_cell_measurement_theta_min 2
_cell_volume 1260.6(3)
_computing_cell_refinement 'CAD-4 EXPRESS (Enraf--Nonius, 1994)'
_computing_data_collection 'CAD-4 EXPRESS (Enraf--Nonius, 1994)'
_computing_data_reduction 'XCAD4 (Harms & Wocadlo, 1996)'
_computing_molecular_graphics
;
ORTEPIII (Burnett & Johnson, 1996), ORTEP-32 for Windows (Farrugia,
1998) and
PLATON (Spek, 2003)
;
_computing_publication_material 'SHELXL97 (Sheldrick, 2008)'
_computing_structure_refinement 'SHELXL97 (Sheldrick, 2008)'
_computing_structure_solution 'SHELXS97 (Sheldrick, 2008)'
_diffrn_ambient_temperature 293(2)
_diffrn_measured_fraction_theta_full 1.000
_diffrn_measured_fraction_theta_max 1.000
_diffrn_measurement_device_type 'Nonius MACH3'
_diffrn_measurement_method \w-2\q
_diffrn_radiation_monochromator graphite
_diffrn_radiation_source 'fine-focus sealed tube'
_diffrn_radiation_type MoK\a
_diffrn_radiation_wavelength 0.71073
_diffrn_reflns_av_R_equivalents 0.0203
_diffrn_reflns_av_sigmaI/netI 0.0145
_diffrn_reflns_limit_h_max 15
_diffrn_reflns_limit_h_min 0
_diffrn_reflns_limit_k_max 8
_diffrn_reflns_limit_k_min -1
_diffrn_reflns_limit_l_max 16
_diffrn_reflns_limit_l_min -18
_diffrn_reflns_number 2742
_diffrn_reflns_theta_full 24.97
_diffrn_reflns_theta_max 24.97
_diffrn_reflns_theta_min 2.61
_diffrn_standards_decay_% 0
_diffrn_standards_interval_time 60
_diffrn_standards_number 2
_exptl_absorpt_coefficient_mu 0.138
_exptl_absorpt_correction_T_max 0.953
_exptl_absorpt_correction_T_min 0.923
_exptl_absorpt_correction_type psi-scan
_exptl_absorpt_process_details '(North <i>et al.</i>,  1968)'
_exptl_crystal_colour colourless
_exptl_crystal_density_diffrn 1.498
_exptl_crystal_density_method 'not measured'
_exptl_crystal_description needle
_exptl_crystal_F_000 600
_exptl_crystal_size_max 0.18
_exptl_crystal_size_mid 0.16
_exptl_crystal_size_min 0.11
_refine_diff_density_max 0.181
_refine_diff_density_min -0.212
_refine_ls_extinction_method none
_refine_ls_goodness_of_fit_ref 1.044
_refine_ls_hydrogen_treatment mixed
_refine_ls_matrix_type full
_refine_ls_number_parameters 182
_refine_ls_number_reflns 2219
_refine_ls_number_restraints 3
_refine_ls_restrained_S_all 1.044
_refine_ls_R_factor_all 0.0390
_refine_ls_R_factor_gt 0.0326
_refine_ls_shift/su_max 0.000
_refine_ls_shift/su_mean 0.000
_refine_ls_structure_factor_coef Fsqd
_refine_ls_weighting_details 'calc w=1/[\s^2^(Fo^2^)+(0.0522P)^2^+0.4133P] where P=(Fo^2^+2Fc^2^)/3'
_refine_ls_weighting_scheme calc
_refine_ls_wR_factor_gt 0.0904
_refine_ls_wR_factor_ref 0.0952
_reflns_number_gt 1922
_reflns_number_total 2219
_reflns_threshold_expression I>2\s(I)
_cod_data_source_file dn2415.cif
_cod_data_source_block I
_cod_original_sg_symbol_H-M 'P 21/n'
_cod_database_code 2221046
_cod_database_fobs_code 2221046

loop_
_symmetry_equiv_pos_as_xyz
'x, y, z'
'-x+1/2, y+1/2, -z+1/2'
'-x, -y, -z'
'x-1/2, -y-1/2, z-1/2'

loop_
_atom_site_type_symbol
_atom_site_label
_atom_site_fract_x
_atom_site_fract_y
_atom_site_fract_z
_atom_site_U_iso_or_equiv
_atom_site_adp_type
_atom_site_calc_flag
_atom_site_refinement_flags
_atom_site_occupancy
_atom_site_disorder_assembly
_atom_site_disorder_group
O O1 -0.35547(8) 0.60201(18) 0.80983(7) 0.0389(3) Uani d . 1 . .
O O3 -0.00347(8) 0.78212(19) 1.08657(7) 0.0422(3) Uani d . 1 . .
H H3 0.0631 0.7894 1.1190 0.063 Uiso calc R 1 . .
O O2 -0.30562(8) 0.70595(18) 0.69432(7) 0.0425(3) Uani d . 1 . .
O O5 0.25539(10) -0.00488(18) 0.92332(8) 0.0484(3) Uani d . 1 . .
O O6 0.39983(11) 0.16938(19) 1.01858(9) 0.0537(3) Uani d . 1 . .
H H6 0.3768 0.2527 0.9770 0.081 Uiso calc R 1 . .
O O7 0.14606(12) -0.02415(18) 0.57652(9) 0.0534(3) Uani d . 1 . .
N N1 0.08905(10) 0.19739(19) 0.76699(8) 0.0333(3) Uani d . 1 . .
H H1A 0.0202 0.1504 0.7457 0.050 Uiso calc R 1 . .
H H1B 0.0891 0.3205 0.7862 0.050 Uiso calc R 1 . .
H H1C 0.1325 0.1246 0.8152 0.050 Uiso calc R 1 . .
O O8 0.08973(12) -0.14584(19) 0.68336(9) 0.0559(4) Uani d . 1 . .
O O4 0.05847(8) 0.72700(18) 0.97294(7) 0.0401(3) Uani d . 1 . .
N N2 0.29350(10) -0.30064(19) 1.04930(9) 0.0338(3) Uani d . 1 . .
H H2A 0.2224 -0.2682 1.0323 0.051 Uiso calc R 1 . .
H H2B 0.3130 -0.3833 1.0979 0.051 Uiso calc R 1 . .
H H2C 0.3033 -0.3578 1.0009 0.051 Uiso calc R 1 . .
C C8 0.13098(13) 0.1921(2) 0.69080(11) 0.0362(4) Uani d . 1 . .
H H8A 0.2082 0.2319 0.7157 0.043 Uiso calc R 1 . .
H H8B 0.0895 0.2846 0.6419 0.043 Uiso calc R 1 . .
C C2 -0.13519(11) 0.7110(2) 0.93693(10) 0.0302(3) Uani d . 1 . .
H H2 -0.1884 0.7059 0.9634 0.036 Uiso calc R 1 . .
C C1 -0.01744(11) 0.7426(2) 1.00091(9) 0.0280(3) Uani d . 1 . .
C C3 -0.16785(12) 0.6899(2) 0.84527(10) 0.0346(3) Uani d . 1 . .
H H3A -0.1141 0.6923 0.8194 0.041 Uiso calc R 1 . .
C C7 0.12086(12) -0.0101(2) 0.64808(10) 0.0324(3) Uani d . 1 . .
C C4 -0.28582(11) 0.6623(2) 0.77979(9) 0.0287(3) Uani d . 1 . .
C C6 0.33294(12) 0.0206(2) 0.99677(10) 0.0338(3) Uani d . 1 . .
C C5 0.36250(13) -0.1231(2) 1.07712(11) 0.0388(4) Uani d . 1 . .
H H5A 0.4401 -0.1591 1.0971 0.047 Uiso calc R 1 . .
H H5B 0.3523 -0.0618 1.1303 0.047 Uiso calc R 1 . .
O O1W 0.07651(14) 0.58567(19) 0.80916(10) 0.0601(4) Uani d D 1 . .
H H1W 0.071(2) 0.631(4) 0.8594(11) 0.090 Uiso d D 1 . .
H H2W 0.088(2) 0.682(3) 0.7788(15) 0.090 Uiso d D 1 . .

loop_
_atom_site_aniso_label
_atom_site_aniso_U_11
_atom_site_aniso_U_22
_atom_site_aniso_U_33
_atom_site_aniso_U_12
_atom_site_aniso_U_13
_atom_site_aniso_U_23
O1 0.0269(5) 0.0548(7) 0.0319(5) 0.0017(5) 0.0080(4) 0.0105(5)
O3 0.0298(5) 0.0669(8) 0.0243(5) 0.0018(5) 0.0042(4) -0.0097(5)
O2 0.0319(6) 0.0647(8) 0.0241(5) -0.0057(5) 0.0034(4) 0.0094(5)
O5 0.0503(7) 0.0474(7) 0.0359(6) 0.0032(5) 0.0039(5) 0.0119(5)
O6 0.0615(8) 0.0406(7) 0.0504(7) -0.0074(6) 0.0119(6) 0.0091(6)
O7 0.0852(9) 0.0354(6) 0.0595(8) -0.0111(6) 0.0498(7) -0.0103(6)
N1 0.0337(6) 0.0342(7) 0.0303(6) 0.0007(5) 0.0105(5) -0.0021(5)
O8 0.0896(10) 0.0358(7) 0.0515(7) -0.0176(6) 0.0374(7) -0.0025(6)
O4 0.0281(5) 0.0617(8) 0.0274(5) -0.0029(5) 0.0073(4) -0.0041(5)
N2 0.0350(6) 0.0359(7) 0.0314(6) 0.0050(5) 0.0137(5) 0.0077(5)
C8 0.0411(8) 0.0313(8) 0.0408(9) -0.0030(6) 0.0208(7) -0.0021(6)
C2 0.0274(7) 0.0322(8) 0.0286(7) 0.0027(6) 0.0081(6) -0.0002(6)
C1 0.0304(7) 0.0261(7) 0.0236(7) 0.0020(6) 0.0062(6) 0.0007(5)
C3 0.0261(7) 0.0472(9) 0.0278(7) 0.0007(6) 0.0074(6) 0.0036(6)
C7 0.0327(7) 0.0300(8) 0.0332(8) -0.0023(6) 0.0115(6) 0.0001(6)
C4 0.0267(7) 0.0317(7) 0.0245(7) 0.0028(6) 0.0062(6) 0.0031(6)
C6 0.0356(8) 0.0343(8) 0.0340(8) 0.0081(6) 0.0161(7) 0.0030(6)
C5 0.0367(8) 0.0410(9) 0.0333(8) 0.0007(7) 0.0074(6) 0.0067(7)
O1W 0.1029(11) 0.0375(7) 0.0570(8) -0.0019(7) 0.0496(8) -0.0013(6)

loop_
_atom_type_symbol
_atom_type_description
_atom_type_scat_dispersion_real
_atom_type_scat_dispersion_imag
_atom_type_scat_source
C C 0.0033 0.0016 'International Tables Vol C Tables 4.2.6.8 and 6.1.1.4'
H H 0.0000 0.0000 'International Tables Vol C Tables 4.2.6.8 and 6.1.1.4'
N N 0.0061 0.0033 'International Tables Vol C Tables 4.2.6.8 and 6.1.1.4'
O O 0.0106 0.0060 'International Tables Vol C Tables 4.2.6.8 and 6.1.1.4'

loop_
_geom_angle_atom_site_label_1
_geom_angle_atom_site_label_2
_geom_angle_atom_site_label_3
_geom_angle_site_symmetry_1
_geom_angle_site_symmetry_3
_geom_angle
_geom_angle_publ_flag
C1 O3 H3 . . 109.5 ?
C6 O6 H6 . . 109.5 ?
C8 N1 H1A . . 109.5 ?
C8 N1 H1B . . 109.5 ?
H1A N1 H1B . . 109.5 ?
C8 N1 H1C . . 109.5 ?
H1A N1 H1C . . 109.5 ?
H1B N1 H1C . . 109.5 ?
C5 N2 H2A . . 109.5 ?
C5 N2 H2B . . 109.5 ?
H2A N2 H2B . . 109.5 ?
C5 N2 H2C . . 109.5 ?
H2A N2 H2C . . 109.5 ?
H2B N2 H2C . . 109.5 ?
N1 C8 C7 . . 111.70(12) ?
N1 C8 H8A . . 109.3 ?
C7 C8 H8A . . 109.3 ?
N1 C8 H8B . . 109.3 ?
C7 C8 H8B . . 109.3 ?
H8A C8 H8B . . 107.9 ?
C3 C2 C1 . . 123.39(14) ?
C3 C2 H2 . . 118.3 ?
C1 C2 H2 . . 118.3 ?
O4 C1 O3 . . 124.08(13) ?
O4 C1 C2 . . 121.76(12) ?
O3 C1 C2 . . 114.14(12) ?
C2 C3 C4 . . 124.12(14) ?
C2 C3 H3A . . 117.9 ?
C4 C3 H3A . . 117.9 ?
O8 C7 O7 . . 124.76(15) ?
O8 C7 C8 . . 119.37(13) ?
O7 C7 C8 . . 115.87(13) ?
O1 C4 O2 . . 125.13(13) ?
O1 C4 C3 . . 120.55(12) ?
O2 C4 C3 . . 114.32(13) ?
O5 C6 O6 . . 126.57(15) ?
O5 C6 C5 . . 122.03(15) ?
O6 C6 C5 . . 111.39(13) ?
N2 C5 C6 . . 111.37(12) ?
N2 C5 H5A . . 109.4 ?
C6 C5 H5A . . 109.4 ?
N2 C5 H5B . . 109.4 ?
C6 C5 H5B . . 109.4 ?
H5A C5 H5B . . 108.0 ?
H1W O1W H2W . . 107.4(19) ?

loop_
_geom_bond_atom_site_label_1
_geom_bond_atom_site_label_2
_geom_bond_site_symmetry_2
_geom_bond_distance
_geom_bond_publ_flag
O1 C4 . 1.2375(17) ?
O3 C1 . 1.2826(17) ?
O3 H3 . 0.8200 ?
O2 C4 . 1.2691(17) ?
O5 C6 . 1.2021(19) ?
O6 C6 . 1.296(2) ?
O6 H6 . 0.8200 ?
O7 C7 . 1.2643(19) ?
N1 C8 . 1.4686(19) ?
N1 H1A . 0.8900 ?
N1 H1B . 0.8900 ?
N1 H1C . 0.8900 ?
O8 C7 . 1.2185(19) ?
O4 C1 . 1.2267(18) ?
N2 C5 . 1.472(2) ?
N2 H2A . 0.8900 ?
N2 H2B . 0.8900 ?
N2 H2C . 0.8900 ?
C8 C7 . 1.511(2) ?
C8 H8A . 0.9700 ?
C8 H8B . 0.9700 ?
C2 C3 . 1.309(2) ?
C2 C1 . 1.4869(19) ?
C2 H2 . 0.9300 ?
C3 C4 . 1.4917(19) ?
C3 H3A . 0.9300 ?
C6 C5 . 1.504(2) ?
C5 H5A . 0.9700 ?
C5 H5B . 0.9700 ?
O1W H1W . 0.858(10) ?
O1W H2W . 0.852(10) ?

loop_
_geom_hbond_atom_site_label_D
_geom_hbond_atom_site_label_H
_geom_hbond_atom_site_label_A
_geom_hbond_site_symmetry_A
_geom_hbond_distance_DH
_geom_hbond_distance_HA
_geom_hbond_distance_DA
_geom_hbond_angle_DHA
O3 H3 O2 4_676 0.82 1.66 2.4743(15) 173.7
O6 H6 O7 2_556 0.82 1.70 2.4871(17) 159.9
N1 H1A O1 2_446 0.89 2.01 2.8891(17) 168.1
N1 H1B O1W . 0.89 1.86 2.7475(19) 172.1
N1 H1C O5 . 0.89 2.01 2.8907(18) 168.4
N2 H2A O4 1_545 0.89 1.98 2.8386(16) 162.3
N2 H2B O1 3_557 0.89 1.98 2.8638(17) 170.2
N2 H2C O7 2_546 0.89 1.93 2.8000(17) 164.1
O1W H1W O4 . 0.858(10) 1.925(10) 2.7825(17) 178(2)
O1W H2W O8 1_565 0.852(10) 1.883(11) 2.7133(18) 165(2)

loop_
_geom_torsion_atom_site_label_1
_geom_torsion_atom_site_label_2
_geom_torsion_atom_site_label_3
_geom_torsion_atom_site_label_4
_geom_torsion_site_symmetry_1
_geom_torsion_site_symmetry_2
_geom_torsion_site_symmetry_3
_geom_torsion_site_symmetry_4
_geom_torsion
_geom_torsion_publ_flag
O5 C6 C5 N2 . . . . 6.3(2) ?
O6 C6 C5 N2 . . . . -174.52(13) ?
O7 C7 C8 N1 . . . . 174.08(13) ?
O8 C7 C8 N1 . . . . -5.8(2) ?

loop_
_cod_related_entry_id
_cod_related_entry_database
_cod_related_entry_code
1 ChemSpider 30655715
